data_4076657
loop_
_publ_author_name
'Takenaka, Kazuhiro'
'Obora, Yasushi'
'Jiang, Li Hong'
'Tsuji, Yasushi'

_publ_section_title
;
 Platinum(II) and Palladium(II) Complexes of
 Bis(diphenylphosphino)calix[4]arene Tetrabenzyl Ether:&#x00A0; Fluxional
 Behavior Caused by Two Motions
;
_journal_issue 6
_journal_name_full Organometallics
_journal_page_first 1158
_journal_paper_doi 10.1021/om010882q
_journal_volume 21
_journal_year 2002
_chemical_formula_moiety 'C56 H46 Br2 O4 '
_chemical_formula_sum 'C56 H46 Br2 O4'
_chemical_formula_weight 942.78
_space_group_IT_number 2
_symmetry_cell_setting triclinic
_symmetry_Int_Tables_number 2
_symmetry_space_group_name_Hall '-P 1'
_symmetry_space_group_name_H-M 'P -1'
_cell_angle_alpha 104.169(2)
_cell_angle_beta 105.868(1)
_cell_angle_gamma 87.551(2)
_cell_formula_units_Z 4
_cell_length_a 18.268(1)
_cell_length_b 22.922(1)
_cell_length_c 11.3725(7)
_cell_measurement_reflns_used 18529
_cell_measurement_temperature 126.1
_cell_measurement_theta_max 27.5
_cell_measurement_theta_min 1.8
_cell_volume 4439.8(4)
_computing_cell_refinement PROCESS-AUTO
_computing_data_collection PROCESS-AUTO
_computing_data_reduction CrystalStructure
_computing_publication_material 'CrystalStructure Ver. 2.00'
_computing_structure_refinement CRYSTALS
_computing_structure_solution 'DIRDIF99 (PATTY)'
_diffrn_detector_area_resol_mean 10.00
_diffrn_measured_fraction_theta_full 0.9383
_diffrn_measured_fraction_theta_max 0.9383
_diffrn_measurement_device_type 'Rigaku RAXIS-RAPID'
_diffrn_measurement_method \w
_diffrn_radiation_type 'Mo K\a'
_diffrn_radiation_wavelength 0.7107
_diffrn_reflns_av_R_equivalents 0.059
_diffrn_reflns_limit_h_max 23
_diffrn_reflns_limit_h_min 0
_diffrn_reflns_limit_k_max 29
_diffrn_reflns_limit_k_min -29
_diffrn_reflns_limit_l_max 14
_diffrn_reflns_limit_l_min -14
_diffrn_reflns_number 19118
_diffrn_reflns_theta_full 27.48
_diffrn_reflns_theta_max 27.48
_exptl_absorpt_coefficient_mu 1.880
_exptl_absorpt_correction_T_max 0.829
_exptl_absorpt_correction_T_min 0.620
_exptl_absorpt_correction_type multi-scan
_exptl_absorpt_process_details
;
    Higashi, T. (1995). Program for Absorption Correction.
    Rigaku Corporation, Tokyo, Japan.
;
_exptl_crystal_colour colorless
_exptl_crystal_density_diffrn 1.410
_exptl_crystal_density_method 'not measured'
_exptl_crystal_description platelet
_exptl_crystal_size_max 0.40
_exptl_crystal_size_mid 0.20
_exptl_crystal_size_min 0.10
_refine_diff_density_max 1.92
_refine_diff_density_min -1.33
_refine_ls_extinction_method none
_refine_ls_goodness_of_fit_ref 1.141
_refine_ls_hydrogen_treatment refall
_refine_ls_number_parameters 1174
_refine_ls_number_reflns 11743
_refine_ls_R_factor_gt 0.0800
_refine_ls_shift/su_max 0.0230
_refine_ls_structure_factor_coef F
_refine_ls_weighting_details 'w = 1/[0.005Fo^2^ + 1.000\s^2^(Fo)]'
_refine_ls_weighting_scheme calc
_refine_ls_wR_factor_ref 0.1260
_reflns_number_gt 8506
_reflns_number_total 19118
_reflns_threshold_expression F^2^>2.0\s(F^2^)
_cod_data_source_file om010882q.cif
_cod_data_source_block '_calix[4]arene2'
_cod_original_cell_volume 4439.6(5)
_cod_original_sg_symbol_H-M 'P -1       '
_cod_original_formula_sum 'C56 H46 Br2 O4 '
_cod_database_code 4076657

loop_
_symmetry_equiv_pos_as_xyz
x,y,z
-x,-y,-z

loop_
_atom_site_label
_atom_site_type_symbol
_atom_site_fract_x
_atom_site_fract_y
_atom_site_fract_z
_atom_site_U_iso_or_equiv
_atom_site_adp_type
_atom_site_occupancy
_atom_site_symmetry_multiplicity
_atom_site_calc_flag
Br1 Br 0.01691(7) 0.17503(5) 0.1432(1) 0.0452(3) Uani 1.00 1 d
Br2 Br 0.61190(6) 0.05437(5) -0.2591(1) 0.0402(3) Uani 1.00 1 d
Br3 Br 0.06609(7) -0.32500(5) 0.1481(1) 0.0444(3) Uani 1.00 1 d
Br4 Br 0.65668(6) -0.44302(5) -0.2185(1) 0.0418(3) Uani 1.00 1 d
O1 O 0.1401(3) 0.1834(3) -0.2906(5) 0.025(2) Uani 1.00 1 d
O2 O 0.2649(4) 0.2912(3) -0.2472(5) 0.028(2) Uani 1.00 1 d
O3 O 0.2930(3) 0.1425(3) -0.4157(6) 0.028(2) Uani 1.00 1 d
O4 O 0.1567(3) 0.0510(3) -0.4890(5) 0.023(2) Uani 1.00 1 d
O5 O 0.1655(3) -0.3233(3) -0.3116(5) 0.022(2) Uani 1.00 1 d
O6 O 0.3014(3) -0.2170(3) -0.2649(5) 0.025(2) Uani 1.00 1 d
O7 O 0.3393(3) -0.3540(2) -0.3812(5) 0.020(1) Uani 1.00 1 d
O8 O 0.1972(3) -0.4628(3) -0.4866(5) 0.021(1) Uani 1.00 1 d
C1 C 0.0775(5) 0.1300(4) -0.1919(7) 0.022(2) Uani 1.00 1 d
C2 C 0.1120(5) 0.1821(4) -0.1903(8) 0.022(2) Uani 1.00 1 d
C3 C 0.1238(5) 0.2326(4) -0.0863(8) 0.027(2) Uani 1.00 1 d
C4 C 0.0929(5) 0.2298(4) 0.0104(8) 0.028(2) Uani 1.00 1 d
C5 C 0.0550(6) 0.1795(4) 0.0076(8) 0.030(3) Uani 1.00 1 d
C6 C 0.0479(5) 0.1282(4) -0.0920(8) 0.027(2) Uani 1.00 1 d
C7 C 0.1770(5) 0.2837(4) -0.0769(8) 0.026(2) Uani 1.00 1 d
C8 C 0.2578(5) 0.2587(4) -0.0654(8) 0.029(2) Uiso 1.00 1 d
C9 C 0.2979(6) 0.2619(4) -0.1510(8) 0.028(2) Uani 1.00 1 d
C10 C 0.3653(5) 0.2319(4) -0.1518(7) 0.020(2) Uani 1.00 1 d
C11 C 0.3937(5) 0.2019(4) -0.0564(8) 0.024(2) Uani 1.00 1 d
C12 C 0.3579(5) 0.2013(4) 0.0332(8) 0.025(2) Uani 1.00 1 d
C13 C 0.2890(5) 0.2290(4) 0.0281(8) 0.028(2) Uani 1.00 1 d
C14 C 0.4036(5) 0.2272(4) -0.2549(8) 0.025(2) Uani 1.00 1 d
C15 C 0.4226(5) 0.1630(4) -0.3056(8) 0.024(2) Uani 1.00 1 d
C16 C 0.3652(5) 0.1221(4) -0.3791(7) 0.017(2) Uani 1.00 1 d
C17 C 0.3774(5) 0.0598(4) -0.4046(8) 0.024(2) Uani 1.00 1 d
C18 C 0.4511(5) 0.0409(4) -0.3702(8) 0.025(2) Uani 1.00 1 d
C19 C 0.5112(5) 0.0823(4) -0.3040(8) 0.026(2) Uani 1.00 1 d
C20 C 0.4962(5) 0.1419(4) -0.2676(8) 0.028(2) Uani 1.00 1 d
C21 C 0.3111(5) 0.0160(4) -0.4540(9) 0.028(2) Uani 1.00 1 d
C22 C 0.2688(5) 0.0199(4) -0.3563(8) 0.025(2) Uiso 1.00 1 d
C23 C 0.1940(5) 0.0388(3) -0.3747(7) 0.019(2) Uani 1.00 1 d
C24 C 0.1586(5) 0.0485(4) -0.2794(8) 0.023(2) Uani 1.00 1 d
C25 C 0.1979(5) 0.0353(4) -0.1651(8) 0.025(2) Uani 1.00 1 d
C26 C 0.2706(5) 0.0135(4) -0.1485(8) 0.026(2) Uani 1.00 1 d
C27 C 0.3062(5) 0.0077(4) -0.2412(8) 0.026(2) Uani 1.00 1 d
C28 C 0.0784(5) 0.0733(4) -0.2939(8) 0.022(2) Uani 1.00 1 d
C29 C 0.0943(6) 0.2182(4) -0.3743(8) 0.032(3) Uani 1.00 1 d
C30 C 0.0227(5) 0.1844(4) -0.4578(8) 0.025(2) Uani 1.00 1 d
C31 C 0.0190(6) 0.1473(5) -0.5743(9) 0.034(3) Uani 1.00 1 d
C32 C -0.0474(6) 0.1149(5) -0.649(1) 0.037(3) Uani 1.00 1 d
C33 C -0.1110(5) 0.1195(4) -0.6102(9) 0.032(3) Uani 1.00 1 d
C34 C -0.1089(6) 0.1559(5) -0.494(1) 0.042(3) Uani 1.00 1 d
C35 C -0.0437(6) 0.1894(4) -0.4171(9) 0.034(3) Uani 1.00 1 d
C36 C 0.2813(6) 0.3556(4) -0.208(1) 0.034(3) Uani 1.00 1 d
C37 C 0.3605(6) 0.3716(4) -0.2040(8) 0.027(2) Uani 1.00 1 d
C38 C 0.3778(5) 0.3673(4) -0.3155(9) 0.027(2) Uani 1.00 1 d
C39 C 0.4486(6) 0.3821(4) -0.319(1) 0.040(3) Uani 1.00 1 d
C40 C 0.5056(7) 0.4008(5) -0.209(1) 0.056(4) Uani 1.00 1 d
C41 C 0.4880(6) 0.4052(5) -0.095(1) 0.045(3) Uani 1.00 1 d
C42 C 0.4173(6) 0.3912(4) -0.0906(9) 0.036(3) Uani 1.00 1 d
C43 C 0.2653(6) 0.1395(5) -0.5516(8) 0.035(3) Uani 1.00 1 d
C44 C 0.2813(5) 0.1947(4) -0.5849(7) 0.025(2) Uani 1.00 1 d
C45 C 0.2253(6) 0.2367(5) -0.6097(8) 0.034(3) Uani 1.00 1 d
C46 C 0.2424(7) 0.2883(5) -0.6428(9) 0.047(3) Uani 1.00 1 d
C47 C 0.3150(7) 0.2981(5) -0.6498(9) 0.042(3) Uani 1.00 1 d
C48 C 0.3703(6) 0.2575(5) -0.6242(9) 0.039(3) Uani 1.00 1 d
C49 C 0.3527(6) 0.2060(5) -0.5928(9) 0.037(3) Uani 1.00 1 d
C50 C 0.1028(5) 0.0050(4) -0.5729(8) 0.026(2) Uani 1.00 1 d
C51 C 0.1207(5) -0.0165(4) -0.6952(8) 0.024(2) Uani 1.00 1 d
C52 C 0.0981(6) 0.0136(5) -0.7886(9) 0.038(3) Uani 1.00 1 d
C53 C 0.1166(7) -0.0057(6) -0.901(1) 0.053(4) Uani 1.00 1 d
C54 C 0.1616(7) -0.0546(5) -0.920(1) 0.046(3) Uani 1.00 1 d
C55 C 0.1853(6) -0.0852(4) -0.8258(9) 0.036(3) Uani 1.00 1 d
C56 C 0.1664(6) -0.0661(4) -0.7150(9) 0.036(3) Uani 1.00 1 d
C57 C 0.1092(5) -0.3750(4) -0.2011(7) 0.021(2) Uani 1.00 1 d
C58 C 0.1401(5) -0.3226(4) -0.2087(7) 0.018(2) Uani 1.00 1 d
C59 C 0.1522(5) -0.2716(4) -0.1102(8) 0.023(2) Uani 1.00 1 d
C60 C 0.1259(5) -0.2727(4) -0.0075(8) 0.029(2) Uani 1.00 1 d
C61 C 0.0942(5) -0.3227(4) 0.0001(8) 0.024(2) Uani 1.00 1 d
C62 C 0.0854(5) -0.3750(4) -0.0960(8) 0.028(2) Uani 1.00 1 d
C63 C 0.2019(5) -0.2201(4) -0.1085(8) 0.024(2) Uani 1.00 1 d
C64 C 0.2842(5) -0.2377(4) -0.0778(8) 0.022(2) Uani 1.00 1 d
C65 C 0.3300(5) -0.2384(4) -0.1571(7) 0.017(2) Uiso 1.00 1 d
C66 C 0.4031(5) -0.2619(4) -0.1349(7) 0.021(2) Uani 1.00 1 d
C67 C 0.4310(5) -0.2841(4) -0.0273(7) 0.022(2) Uani 1.00 1 d
C68 C 0.3867(5) -0.2817(4) 0.0547(8) 0.026(2) Uani 1.00 1 d
C69 C 0.3153(5) -0.2601(4) 0.0289(8) 0.025(2) Uani 1.00 1 d
C70 C 0.4494(5) -0.2683(3) -0.2289(8) 0.020(2) Uani 1.00 1 d
C71 C 0.4701(5) -0.3333(4) -0.2720(8) 0.024(2) Uani 1.00 1 d
C72 C 0.4116(5) -0.3759(4) -0.3471(7) 0.022(2) Uani 1.00 1 d
C73 C 0.4236(5) -0.4376(4) -0.3744(7) 0.021(2) Uani 1.00 1 d
C74 C 0.4989(5) -0.4558(4) -0.3371(8) 0.025(2) Uani 1.00 1 d
C75 C 0.5560(5) -0.4160(4) -0.2702(8) 0.025(2) Uani 1.00 1 d
C76 C 0.5430(5) -0.3539(4) -0.2328(8) 0.020(2) Uani 1.00 1 d
C77 C 0.3585(5) -0.4817(4) -0.4280(7) 0.024(2) Uani 1.00 1 d
C78 C 0.3108(5) -0.4777(4) -0.3357(7) 0.017(2) Uiso 1.00 1 d
C79 C 0.2342(5) -0.4659(4) -0.3638(7) 0.021(2) Uani 1.00 1 d
C80 C 0.1939(5) -0.4557(3) -0.2747(7) 0.018(2) Uani 1.00 1 d
C81 C 0.2316(5) -0.4624(4) -0.1538(8) 0.021(2) Uani 1.00 1 d
C82 C 0.3068(6) -0.4768(4) -0.1252(8) 0.028(2) Uani 1.00 1 d
C83 C 0.3461(5) -0.4832(4) -0.2141(8) 0.025(2) Uani 1.00 1 d
C84 C 0.1131(5) -0.4345(4) -0.2992(8) 0.023(2) Uani 1.00 1 d
C85 C 0.1155(6) -0.2910(4) -0.3998(8) 0.030(2) Uani 1.00 1 d
C86 C 0.0474(5) -0.3290(4) -0.4830(7) 0.021(2) Uani 1.00 1 d
C87 C 0.0523(6) -0.3715(4) -0.5918(8) 0.032(3) Uani 1.00 1 d
C88 C -0.0091(5) -0.4063(4) -0.6691(8) 0.031(2) Uani 1.00 1 d
C89 C -0.0774(5) -0.3999(4) -0.6405(9) 0.031(3) Uani 1.00 1 d
C90 C -0.0849(6) -0.3586(4) -0.5358(9) 0.035(3) Uani 1.00 1 d
C91 C -0.0214(6) -0.3230(4) -0.4560(9) 0.028(2) Uani 1.00 1 d
C92 C 0.3061(6) -0.1535(4) -0.2424(9) 0.033(3) Uani 1.00 1 d
C93 C 0.3867(5) -0.1273(4) -0.2052(8) 0.022(2) Uani 1.00 1 d
C94 C 0.4221(6) -0.1260(4) -0.296(1) 0.040(3) Uani 1.00 1 d
C95 C 0.4971(7) -0.1002(6) -0.256(1) 0.056(3) Uiso 1.00 1 d
C96 C 0.5286(9) -0.0785(6) -0.134(1) 0.071(4) Uiso 1.00 1 d
C97 C 0.4949(8) -0.0790(6) -0.046(1) 0.059(3) Uiso 1.00 1 d
C98 C 0.4249(7) -0.1045(4) -0.080(1) 0.044(3) Uani 1.00 1 d
C99 C 0.3074(5) -0.3578(4) -0.5138(8) 0.026(2) Uani 1.00 1 d
C100 C 0.3259(5) -0.3044(4) -0.5551(8) 0.026(2) Uani 1.00 1 d
C101 C 0.2697(6) -0.2654(5) -0.592(1) 0.042(3) Uani 1.00 1 d
C102 C 0.2865(8) -0.2168(5) -0.634(1) 0.048(4) Uani 1.00 1 d
C103 C 0.3591(8) -0.2061(5) -0.6361(9) 0.048(4) Uani 1.00 1 d
C104 C 0.4141(7) -0.2441(5) -0.6002(9) 0.042(3) Uani 1.00 1 d
C105 C 0.3986(5) -0.2929(5) -0.5593(8) 0.033(3) Uani 1.00 1 d
C106 C 0.1628(7) -0.5178(4) -0.5615(8) 0.041(3) Uani 1.00 1 d
C107 C 0.1483(5) -0.5201(4) -0.6980(8) 0.029(2) Uani 1.00 1 d
C108 C 0.1754(6) -0.4778(5) -0.7418(8) 0.034(3) Uani 1.00 1 d
C109 C 0.1626(6) -0.4828(6) -0.8696(9) 0.047(3) Uani 1.00 1 d
C110 C 0.1246(6) -0.5301(6) -0.9552(9) 0.047(3) Uani 1.00 1 d
C111 C 0.0966(6) -0.5744(6) -0.914(1) 0.049(3) Uani 1.00 1 d
C112 C 0.1073(6) -0.5698(5) -0.7870(9) 0.040(3) Uani 1.00 1 d
H1 H 0.0977(5) 0.2635(4) 0.0803(8) 0.032(3) Uiso 1.00 1 c
H2 H 0.0224(5) 0.0931(4) -0.0910(8) 0.034(3) Uiso 1.00 1 c
H3 H 0.1616(5) 0.2975(4) -0.1519(8) 0.030(3) Uiso 1.00 1 c
H4 H 0.1761(5) 0.3160(4) -0.0067(8) 0.030(3) Uiso 1.00 1 c
H5 H 0.4388(5) 0.1797(4) -0.0562(8) 0.028(3) Uiso 1.00 1 c
H6 H 0.3811(5) 0.1832(4) 0.1006(8) 0.029(3) Uiso 1.00 1 c
H7 H 0.2630(5) 0.2269(4) 0.0889(8) 0.032(3) Uiso 1.00 1 c
H8 H 0.3704(5) 0.2414(4) -0.3217(8) 0.031(3) Uiso 1.00 1 c
H9 H 0.4489(5) 0.2515(4) -0.2221(8) 0.031(3) Uiso 1.00 1 c
H10 H 0.4619(5) -0.0007(4) -0.3903(8) 0.031(3) Uiso 1.00 1 c
H11 H 0.5367(5) 0.1696(4) -0.2181(8) 0.036(3) Uiso 1.00 1 c
H12 H 0.2776(5) 0.0254(4) -0.5266(9) 0.032(3) Uiso 1.00 1 c
H13 H 0.3284(5) -0.0239(4) -0.4758(9) 0.032(3) Uiso 1.00 1 c
H14 H 0.1737(5) 0.0405(4) -0.0993(8) 0.031(3) Uiso 1.00 1 c
H15 H 0.2966(5) 0.0035(4) -0.0717(8) 0.031(3) Uiso 1.00 1 c
H16 H 0.3572(5) -0.0053(4) -0.2285(8) 0.032(3) Uiso 1.00 1 c
H17 H 0.0459(5) 0.0434(4) -0.2884(8) 0.026(3) Uiso 1.00 1 c
H18 H 0.0606(5) 0.0824(4) -0.3738(8) 0.026(3) Uiso 1.00 1 c
H19 H 0.0811(6) 0.2550(4) -0.3258(8) 0.041(3) Uiso 1.00 1 c
H20 H 0.1235(6) 0.2264(4) -0.4261(8) 0.041(3) Uiso 1.00 1 c
H21 H 0.0631(6) 0.1452(5) -0.6039(9) 0.041(3) Uiso 1.00 1 c
H22 H -0.0484(6) 0.0889(5) -0.728(1) 0.042(3) Uiso 1.00 1 c
H23 H -0.1558(5) 0.0970(4) -0.6608(9) 0.036(3) Uiso 1.00 1 c
H24 H -0.1534(6) 0.1602(5) -0.465(1) 0.058(4) Uiso 1.00 1 c
H25 H -0.0423(6) 0.2155(4) -0.3375(9) 0.045(4) Uiso 1.00 1 c
H26 H 0.2466(6) 0.3744(4) -0.266(1) 0.041(3) Uiso 1.00 1 c
H27 H 0.2743(6) 0.3703(4) -0.126(1) 0.041(3) Uiso 1.00 1 c
H28 H 0.3385(5) 0.3544(4) -0.3913(9) 0.033(3) Uiso 1.00 1 c
H29 H 0.4583(6) 0.3784(4) -0.399(1) 0.052(4) Uiso 1.00 1 c
H30 H 0.5550(7) 0.4106(5) -0.212(1) 0.071(5) Uiso 1.00 1 c
H31 H 0.5256(6) 0.4202(5) -0.018(1) 0.049(4) Uiso 1.00 1 c
H32 H 0.4066(6) 0.3927(4) -0.0127(9) 0.042(3) Uiso 1.00 1 c
H33 H 0.2875(6) 0.1064(5) -0.5967(8) 0.040(3) Uiso 1.00 1 c
H34 H 0.2116(6) 0.1335(5) -0.5756(8) 0.040(3) Uiso 1.00 1 c
H35 H 0.1754(6) 0.2300(5) -0.6048(8) 0.043(3) Uiso 1.00 1 c
H36 H 0.2040(7) 0.3167(5) -0.6604(9) 0.060(4) Uiso 1.00 1 c
H37 H 0.3262(7) 0.3334(5) -0.6720(9) 0.053(4) Uiso 1.00 1 c
H38 H 0.4203(6) 0.2654(5) -0.6274(9) 0.048(3) Uiso 1.00 1 c
H39 H 0.3916(6) 0.1777(5) -0.5779(9) 0.046(3) Uiso 1.00 1 c
H40 H 0.1049(5) -0.0279(4) -0.5352(8) 0.031(3) Uiso 1.00 1 c
H41 H 0.0530(5) 0.0207(4) -0.5866(8) 0.031(3) Uiso 1.00 1 c
H42 H 0.0704(6) 0.0495(5) -0.7744(9) 0.051(4) Uiso 1.00 1 c
H43 H 0.0977(7) 0.0146(6) -0.967(1) 0.071(5) Uiso 1.00 1 c
H44 H 0.1743(7) -0.0679(5) -0.998(1) 0.056(4) Uiso 1.00 1 c
H45 H 0.2168(6) -0.1190(4) -0.8371(9) 0.039(3) Uiso 1.00 1 c
H46 H 0.1824(6) -0.0875(4) -0.6509(9) 0.040(3) Uiso 1.00 1 c
H47 H 0.1320(5) -0.2376(4) 0.0596(8) 0.033(3) Uiso 1.00 1 c
H48 H 0.0631(5) -0.4105(4) -0.0901(8) 0.036(3) Uiso 1.00 1 c
H49 H 0.1872(5) -0.2099(4) -0.1876(8) 0.028(3) Uiso 1.00 1 c
H50 H 0.1961(5) -0.1863(4) -0.0443(8) 0.028(3) Uiso 1.00 1 c
H51 H 0.4804(5) -0.3004(4) -0.0107(7) 0.025(2) Uiso 1.00 1 c
H52 H 0.4073(5) -0.2947(4) 0.1300(8) 0.030(3) Uiso 1.00 1 c
H53 H 0.2847(5) -0.2605(4) 0.0840(8) 0.030(3) Uiso 1.00 1 c
H54 H 0.4209(5) -0.2546(3) -0.2999(8) 0.022(2) Uiso 1.00 1 c
H55 H 0.4948(5) -0.2444(3) -0.1897(8) 0.022(2) Uiso 1.00 1 c
H56 H 0.5092(5) -0.4975(4) -0.3598(8) 0.034(3) Uiso 1.00 1 c
H57 H 0.5833(5) -0.3264(4) -0.1821(8) 0.027(3) Uiso 1.00 1 c
H58 H 0.3277(5) -0.4739(4) -0.5044(7) 0.029(3) Uiso 1.00 1 c
H59 H 0.3775(5) -0.5212(4) -0.4446(7) 0.029(3) Uiso 1.00 1 c
H60 H 0.2049(5) -0.4571(4) -0.0911(8) 0.028(3) Uiso 1.00 1 c
H61 H 0.3313(6) -0.4826(4) -0.0439(8) 0.034(3) Uiso 1.00 1 c
H62 H 0.3989(5) -0.4914(4) -0.1922(8) 0.030(3) Uiso 1.00 1 c
H63 H 0.0810(5) -0.4640(4) -0.2912(8) 0.028(3) Uiso 1.00 1 c
H64 H 0.0958(5) -0.4278(4) -0.3814(8) 0.027(3) Uiso 1.00 1 c
H65 H 0.0988(6) -0.2555(4) -0.3523(8) 0.035(3) Uiso 1.00 1 c
H66 H 0.1440(6) -0.2804(4) -0.4505(8) 0.035(3) Uiso 1.00 1 c
H67 H 0.0996(6) -0.3757(4) -0.6125(8) 0.039(3) Uiso 1.00 1 c
H68 H -0.0040(5) -0.4357(4) -0.7413(8) 0.034(3) Uiso 1.00 1 c
H69 H -0.1205(5) -0.4232(4) -0.6958(9) 0.035(3) Uiso 1.00 1 c
H70 H -0.1325(6) -0.3546(4) -0.5165(9) 0.044(3) Uiso 1.00 1 c
H71 H -0.0257(6) -0.2949(4) -0.3817(9) 0.037(3) Uiso 1.00 1 c
H72 H 0.2784(6) -0.1426(4) -0.3174(9) 0.040(3) Uiso 1.00 1 c
H73 H 0.2832(6) -0.1363(4) -0.1765(9) 0.040(3) Uiso 1.00 1 c
H74 H 0.3971(6) -0.1415(4) -0.383(1) 0.051(4) Uiso 1.00 1 c
H75 H 0.5230(7) -0.0977(6) -0.316(1) 0.000(1) Uiso 1.00 1 c
H76 H 0.5793(9) -0.0627(6) -0.108(1) 0.000(1) Uiso 1.00 1 c
H77 H 0.5189(8) -0.0625(6) 0.041(1) 0.000(1) Uiso 1.00 1 c
H78 H 0.4005(7) -0.1062(4) -0.017(1) 0.053(4) Uiso 1.00 1 c
H79 H 0.3253(5) -0.3928(4) -0.5610(8) 0.033(3) Uiso 1.00 1 c
H80 H 0.2536(5) -0.3608(4) -0.5312(8) 0.033(3) Uiso 1.00 1 c
H81 H 0.2190(6) -0.2727(5) -0.591(1) 0.058(4) Uiso 1.00 1 c
H82 H 0.2473(8) -0.1903(5) -0.659(1) 0.067(5) Uiso 1.00 1 c
H83 H 0.3696(8) -0.1722(5) -0.6633(9) 0.063(4) Uiso 1.00 1 c
H84 H 0.4645(7) -0.2369(5) -0.6024(9) 0.052(4) Uiso 1.00 1 c
H85 H 0.4374(5) -0.3198(5) -0.5342(8) 0.041(3) Uiso 1.00 1 c
H86 H 0.1962(7) -0.5492(4) -0.5426(8) 0.050(4) Uiso 1.00 1 c
H87 H 0.1162(7) -0.5235(4) -0.5434(8) 0.050(4) Uiso 1.00 1 c
H88 H 0.2033(6) -0.4439(5) -0.6830(8) 0.042(3) Uiso 1.00 1 c
H89 H 0.1808(6) -0.4520(6) -0.8977(9) 0.058(4) Uiso 1.00 1 c
H90 H 0.1171(6) -0.5339(6) -1.0428(9) 0.052(4) Uiso 1.00 1 c
H91 H 0.0700(6) -0.6084(6) -0.974(1) 0.052(3) Uiso 1.00 1 c
H92 H 0.0874(6) -0.6001(5) -0.7593(9) 0.046(3) Uiso 1.00 1 c

loop_
_atom_site_aniso_label
_atom_site_aniso_U_11
_atom_site_aniso_U_22
_atom_site_aniso_U_33
_atom_site_aniso_U_12
_atom_site_aniso_U_13
_atom_site_aniso_U_23
Br1 0.0499(7) 0.0560(7) 0.0395(6) 0.0117(6) 0.0247(5) 0.0172(5)
Br2 0.0319(6) 0.0413(6) 0.0534(6) 0.0085(5) 0.0193(5) 0.0151(5)
Br3 0.0524(7) 0.0513(7) 0.0329(5) 0.0001(6) 0.0222(5) 0.0044(5)
Br4 0.0330(6) 0.0486(7) 0.0490(6) 0.0127(5) 0.0162(5) 0.0179(5)
O1 0.027(3) 0.026(3) 0.027(3) -0.003(3) 0.014(3) 0.005(3)
O2 0.034(4) 0.019(3) 0.029(3) -0.002(3) 0.006(3) 0.005(3)
O3 0.024(3) 0.027(3) 0.031(3) 0.002(3) 0.007(3) 0.003(3)
O4 0.027(3) 0.022(3) 0.019(3) -0.012(3) 0.004(3) 0.001(2)
O5 0.028(3) 0.023(3) 0.022(3) 0.003(3) 0.009(3) 0.012(3)
O6 0.030(3) 0.023(3) 0.027(3) 0.005(3) 0.009(3) 0.014(3)
O7 0.022(3) 0.017(3) 0.022(3) 0.001(2) 0.004(2) 0.007(2)
O8 0.032(3) 0.023(3) 0.008(2) -0.004(3) 0.004(2) 0.004(2)
C1 0.014(4) 0.033(5) 0.020(4) 0.004(4) 0.003(3) 0.007(4)
C2 0.020(4) 0.025(5) 0.022(4) 0.006(4) 0.005(4) 0.006(4)
C3 0.024(5) 0.033(5) 0.028(4) 0.006(4) 0.008(4) 0.013(4)
C4 0.026(5) 0.027(5) 0.027(4) 0.007(4) 0.008(4) 0.001(4)
C5 0.042(6) 0.031(5) 0.024(4) 0.009(5) 0.016(4) 0.011(4)
C6 0.036(5) 0.028(5) 0.022(4) 0.005(4) 0.007(4) 0.015(4)
C7 0.027(5) 0.019(5) 0.029(5) -0.006(4) 0.004(4) 0.002(4)
C9 0.036(5) 0.018(5) 0.028(5) -0.004(4) 0.011(4) -0.000(4)
C10 0.021(4) 0.016(4) 0.020(4) -0.005(3) 0.002(4) 0.001(3)
C11 0.023(4) 0.015(4) 0.033(5) -0.010(4) 0.010(4) 0.001(4)
C12 0.021(4) 0.020(5) 0.032(5) -0.002(4) 0.003(4) 0.007(4)
C13 0.035(5) 0.027(5) 0.018(4) -0.006(4) 0.008(4) -0.004(4)
C14 0.031(5) 0.017(4) 0.029(4) -0.005(4) 0.009(4) 0.008(4)
C15 0.024(5) 0.029(5) 0.023(4) 0.003(4) 0.013(4) 0.008(4)
C16 0.016(4) 0.014(4) 0.023(4) -0.004(3) 0.013(3) -0.004(3)
C17 0.028(5) 0.026(5) 0.021(4) -0.004(4) 0.009(4) 0.006(4)
C18 0.036(5) 0.013(4) 0.030(5) -0.008(4) 0.014(4) 0.003(4)
C19 0.025(5) 0.027(5) 0.036(5) 0.004(4) 0.018(4) 0.014(4)
C20 0.023(5) 0.032(5) 0.035(5) -0.010(4) 0.017(4) 0.007(4)
C21 0.031(5) 0.011(4) 0.039(5) -0.004(4) 0.011(4) -0.002(4)
C23 0.028(5) 0.010(4) 0.017(4) -0.004(3) 0.004(4) -0.002(3)
C24 0.024(4) 0.019(4) 0.027(4) -0.009(4) 0.012(4) 0.001(4)
C25 0.039(5) 0.019(5) 0.018(4) -0.003(4) 0.010(4) 0.003(4)
C26 0.026(5) 0.029(5) 0.022(4) -0.001(4) 0.000(4) 0.012(4)
C27 0.032(5) 0.014(4) 0.034(5) 0.002(4) 0.011(4) 0.005(4)
C28 0.022(4) 0.023(5) 0.022(4) -0.003(4) 0.003(4) 0.006(4)
C29 0.044(6) 0.029(5) 0.028(5) -0.001(5) 0.014(4) 0.012(4)
C30 0.027(5) 0.013(4) 0.032(5) -0.013(4) -0.000(4) 0.006(4)
C31 0.032(5) 0.041(6) 0.030(5) -0.000(5) 0.010(4) 0.006(5)
C32 0.033(5) 0.032(6) 0.040(5) 0.005(5) 0.009(5) -0.001(5)
C33 0.024(5) 0.022(5) 0.045(6) -0.002(4) 0.003(4) 0.008(4)
C34 0.028(5) 0.045(6) 0.072(8) 0.012(5) 0.023(5) 0.039(6)
C35 0.050(6) 0.032(5) 0.032(5) 0.016(5) 0.023(5) 0.021(4)
C36 0.044(6) 0.014(5) 0.045(6) -0.000(4) 0.016(5) 0.006(4)
C37 0.038(5) 0.014(4) 0.029(5) 0.003(4) 0.006(4) 0.007(4)
C38 0.031(5) 0.011(4) 0.040(5) -0.007(4) 0.015(4) 0.002(4)
C39 0.053(7) 0.024(5) 0.052(6) 0.012(5) 0.020(6) 0.021(5)
C40 0.044(7) 0.026(6) 0.11(1) -0.002(5) 0.022(7) 0.031(7)
C41 0.030(6) 0.039(6) 0.054(7) -0.000(5) -0.017(5) 0.022(5)
C42 0.056(7) 0.023(5) 0.027(5) -0.004(5) 0.002(5) 0.012(4)
C43 0.030(5) 0.039(6) 0.030(5) -0.009(4) -0.002(4) 0.008(5)
C44 0.026(5) 0.032(5) 0.018(4) -0.011(4) 0.008(4) 0.005(4)
C45 0.029(5) 0.052(6) 0.028(5) 0.001(5) 0.012(4) 0.019(5)
C46 0.072(8) 0.042(7) 0.037(6) 0.021(6) 0.027(6) 0.017(5)
C47 0.071(8) 0.033(6) 0.029(5) -0.012(6) 0.022(5) 0.008(5)
C48 0.034(6) 0.057(7) 0.028(5) -0.020(5) 0.010(4) 0.008(5)
C49 0.030(5) 0.055(7) 0.030(5) 0.005(5) 0.009(4) 0.014(5)
C50 0.024(5) 0.023(5) 0.030(4) -0.013(4) 0.008(4) -0.000(4)
C51 0.026(5) 0.017(4) 0.026(4) -0.015(4) 0.004(4) 0.003(4)
C52 0.051(6) 0.038(6) 0.038(5) 0.021(5) 0.028(5) 0.018(5)
C53 0.067(8) 0.067(8) 0.044(6) 0.019(7) 0.027(6) 0.035(6)
C54 0.060(7) 0.042(7) 0.038(6) 0.001(6) 0.026(5) -0.001(5)
C55 0.039(6) 0.021(5) 0.038(5) -0.007(4) 0.005(5) -0.004(4)
C56 0.048(6) 0.025(5) 0.027(5) 0.000(5) -0.002(5) 0.002(4)
C57 0.025(4) 0.017(4) 0.017(4) -0.007(4) 0.007(4) -0.005(3)
C58 0.019(4) 0.022(4) 0.016(4) 0.004(4) 0.005(3) 0.010(3)
C59 0.016(4) 0.018(4) 0.035(5) 0.004(3) 0.009(4) 0.003(4)
C60 0.032(5) 0.029(5) 0.023(4) 0.001(4) 0.008(4) -0.004(4)
C61 0.021(4) 0.035(5) 0.018(4) 0.007(4) 0.013(4) 0.003(4)
C62 0.028(5) 0.028(5) 0.033(5) -0.002(4) 0.011(4) 0.013(4)
C63 0.023(4) 0.019(4) 0.028(4) -0.002(4) 0.014(4) -0.010(4)
C64 0.022(4) 0.013(4) 0.027(4) -0.008(3) 0.006(4) -0.004(4)
C66 0.024(4) 0.024(5) 0.015(4) -0.007(4) 0.008(3) 0.001(3)
C67 0.021(4) 0.023(5) 0.018(4) -0.006(4) 0.002(4) -0.001(4)
C68 0.023(5) 0.032(5) 0.019(4) -0.003(4) -0.003(4) 0.008(4)
C69 0.027(5) 0.029(5) 0.019(4) -0.007(4) 0.012(4) -0.001(4)
C70 0.023(4) 0.009(4) 0.025(4) -0.003(3) 0.003(4) 0.001(3)
C71 0.033(5) 0.018(4) 0.023(4) 0.007(4) 0.011(4) 0.006(4)
C72 0.026(5) 0.030(5) 0.016(4) 0.006(4) 0.012(4) 0.010(4)
C73 0.028(5) 0.020(4) 0.021(4) 0.001(4) 0.019(4) 0.000(4)
C74 0.028(5) 0.024(5) 0.034(5) 0.011(4) 0.023(4) 0.011(4)
C75 0.011(4) 0.036(5) 0.034(5) 0.001(4) 0.012(4) 0.012(4)
C76 0.017(4) 0.024(5) 0.026(4) 0.001(4) 0.013(4) 0.011(4)
C77 0.035(5) 0.018(5) 0.018(4) 0.000(4) 0.011(4) -0.000(3)
C79 0.033(5) 0.011(4) 0.019(4) 0.001(4) 0.008(4) 0.001(3)
C80 0.031(5) 0.007(4) 0.017(4) -0.002(3) 0.010(4) -0.001(3)
C81 0.025(4) 0.021(5) 0.023(4) 0.000(4) 0.015(4) 0.008(4)
C82 0.038(5) 0.022(5) 0.026(4) 0.009(4) 0.004(4) 0.014(4)
C83 0.034(5) 0.018(4) 0.024(4) 0.006(4) 0.012(4) 0.002(4)
C84 0.023(4) 0.023(5) 0.023(4) -0.006(4) 0.009(4) 0.001(4)
C85 0.038(5) 0.026(5) 0.024(4) -0.003(4) 0.005(4) 0.007(4)
C86 0.028(5) 0.018(4) 0.019(4) -0.008(4) 0.008(4) 0.004(3)
C87 0.037(6) 0.031(5) 0.029(5) -0.005(4) 0.010(4) 0.003(4)
C88 0.035(5) 0.027(5) 0.023(4) -0.008(4) 0.001(4) -0.002(4)
C89 0.026(5) 0.025(5) 0.037(5) -0.004(4) 0.001(4) 0.004(4)
C90 0.029(5) 0.032(6) 0.048(6) -0.007(4) 0.010(5) 0.014(5)
C91 0.041(6) 0.018(5) 0.032(5) 0.007(4) 0.018(4) 0.011(4)
C92 0.048(6) 0.020(5) 0.032(5) 0.007(4) 0.014(5) 0.007(4)
C93 0.022(4) 0.012(4) 0.034(5) -0.001(3) 0.005(4) 0.012(4)
C94 0.052(7) 0.021(5) 0.054(6) 0.017(5) 0.019(6) 0.016(5)
C98 0.059(7) 0.026(6) 0.046(6) 0.001(5) 0.002(6) 0.021(5)
C99 0.029(5) 0.024(5) 0.030(5) -0.001(4) 0.011(4) 0.009(4)
C100 0.029(5) 0.023(5) 0.019(4) 0.002(4) -0.001(4) 0.001(4)
C101 0.044(6) 0.048(7) 0.054(6) 0.024(5) 0.034(5) 0.031(5)
C102 0.085(9) 0.034(6) 0.050(6) 0.029(6) 0.046(7) 0.027(5)
C103 0.084(9) 0.038(7) 0.036(6) 0.007(6) 0.041(6) 0.007(5)
C104 0.044(6) 0.059(7) 0.026(5) -0.019(6) 0.013(5) 0.009(5)
C105 0.028(5) 0.050(6) 0.024(4) 0.002(5) 0.009(4) 0.014(4)
C106 0.073(8) 0.024(5) 0.026(5) -0.017(5) 0.016(5) 0.003(4)
C107 0.029(5) 0.032(5) 0.016(4) -0.004(4) 0.001(4) -0.008(4)
C108 0.038(6) 0.049(6) 0.019(4) -0.002(5) 0.009(4) 0.012(4)
C109 0.042(6) 0.074(9) 0.029(5) 0.000(6) 0.018(5) 0.010(6)
C110 0.042(6) 0.068(8) 0.021(5) -0.021(6) 0.000(5) -0.004(5)
C111 0.035(6) 0.059(8) 0.035(6) -0.012(6) 0.007(5) -0.020(5)
C112 0.028(5) 0.046(7) 0.041(6) -0.012(5) -0.000(5) 0.009(5)

loop_
_atom_type_symbol
_atom_type_description
_atom_type_scat_dispersion_real
_atom_type_scat_dispersion_imag
_atom_type_scat_source
C C 0.006 0.003
;
International Tables for Crystallography
(1992, Vol. C, Tables 4.2.6.8 and 6.1.1.4)
;
H H 0.000 0.000
;
International Tables for Crystallography
(1992, Vol. C, Table 6.1.1.4)
;
O O 0.017 0.010
;
International Tables for Crystallography
(1992, Vol. C, Tables 4.2.6.8 and 6.1.1.4)
;
Br Br -0.557 2.708
;
International Tables for Crystallography
(1992, Vol. C, Tables 4.2.6.8 and 6.1.1.4)
;

loop_
_geom_angle_atom_site_label_1
_geom_angle_atom_site_label_2
_geom_angle_atom_site_label_3
_geom_angle
_geom_angle_publ_flag
C2 O1 C29 113.4(7) yes
C9 O2 C36 112.5(6) yes
C16 O3 C43 114.2(7) yes
C23 O4 C50 114.9(6) yes
C58 O5 C85 113.2(6) yes
C65 O6 C92 113.8(6) yes
C72 O7 C99 116.0(6) yes
C79 O8 C106 112.5(6) yes
C2 C1 C6 119.0(8) yes
C2 C1 C28 120.5(8) yes
C6 C1 C28 120.2(8) yes
O1 C2 C1 118.2(7) yes
O1 C2 C3 119.6(8) yes
C1 C2 C3 122.1(8) yes
C2 C3 C4 117.5(9) yes
C2 C3 C7 119.6(8) yes
C4 C3 C7 122.4(8) yes
C3 C4 C5 121.1(9) yes
C3 C4 H1 120.1(6) no
C5 C4 H1 118.8(5) no
Br1 C5 C4 120.7(7) yes
Br1 C5 C6 118.2(7) yes
C4 C5 C6 120.9(9) yes
C1 C6 C5 119.1(8) yes
C1 C6 H2 121.3(5) no
C5 C6 H2 119.6(5) no
C3 C7 C8 108.2(7) yes
C3 C7 H3 109.3(4) no
C8 C7 H3 108.1(5) no
C3 C7 H4 110.6(5) no
C8 C7 H4 111.1(5) no
H3 C7 H4 109.444(3) no
C7 C8 C9 121.9(8) yes
C7 C8 C13 118.9(8) yes
C9 C8 C13 119.1(9) yes
O2 C9 C8 118.5(8) yes
O2 C9 C10 119.4(8) yes
C8 C9 C10 121.8(8) yes
C9 C10 C11 116.6(8) yes
C9 C10 C14 122.6(7) yes
C11 C10 C14 120.7(8) yes
C10 C11 C12 122.6(8) yes
C10 C11 H5 118.6(5) no
C12 C11 H5 118.7(5) no
C11 C12 C13 119.5(8) yes
C11 C12 H6 120.1(5) no
C13 C12 H6 120.3(5) no
C8 C13 C12 120.2(9) yes
C8 C13 H7 120.7(6) no
C12 C13 H7 119.1(5) no
C10 C14 C15 111.2(7) yes
C10 C14 H8 109.1(5) no
C15 C14 H8 108.7(4) no
C10 C14 H9 108.7(5) no
C15 C14 H9 109.6(5) no
H8 C14 H9 109.457(4) no
C14 C15 C16 119.7(8) yes
C14 C15 C20 121.4(8) yes
C16 C15 C20 118.5(8) yes
O3 C16 C15 118.7(7) yes
O3 C16 C17 119.4(7) yes
C15 C16 C17 121.5(8) yes
C16 C17 C18 117.9(8) yes
C16 C17 C21 120.3(8) yes
C18 C17 C21 121.4(8) yes
C17 C18 C19 120.9(8) yes
C17 C18 H10 120.3(5) no
C19 C18 H10 118.9(5) no
Br2 C19 C18 119.5(7) yes
Br2 C19 C20 120.8(7) yes
C18 C19 C20 119.6(8) yes
C15 C20 C19 120.9(9) yes
C15 C20 H11 119.7(5) no
C19 C20 H11 119.4(5) no
C17 C21 C22 110.4(7) yes
C17 C21 H12 108.9(5) no
C22 C21 H12 109.0(5) no
C17 C21 H13 110.0(5) no
C22 C21 H13 109.0(5) no
H12 C21 H13 109.464(4) no
C21 C22 C23 121.8(7) yes
C21 C22 C27 119.5(8) yes
C23 C22 C27 118.6(8) yes
O4 C23 C22 118.7(7) yes
O4 C23 C24 120.0(7) yes
C22 C23 C24 121.2(7) yes
C23 C24 C25 118.5(8) yes
C23 C24 C28 122.4(7) yes
C25 C24 C28 119.0(8) yes
C24 C25 C26 120.5(8) yes
C24 C25 H14 119.6(5) no
C26 C25 H14 119.9(5) no
C25 C26 C27 120.0(8) yes
C25 C26 H15 120.4(5) no
C27 C26 H15 119.6(5) no
C22 C27 C26 121.0(8) yes
C22 C27 H16 118.8(5) no
C26 C27 H16 120.2(5) no
C1 C28 C24 111.3(7) yes
C1 C28 H17 109.4(5) no
C24 C28 H17 108.5(5) no
C1 C28 H18 108.8(4) no
C24 C28 H18 109.3(4) no
H17 C28 H18 109.467(4) no
O1 C29 C30 111.8(7) yes
O1 C29 H19 109.7(4) no
C30 C29 H19 109.0(5) no
O1 C29 H20 108.5(5) no
C30 C29 H20 108.4(5) no
H19 C29 H20 109.452(5) no
C29 C30 C31 122.7(9) yes
C29 C30 C35 120.1(9) yes
C31 C30 C35 117.2(8) yes
C30 C31 C32 121.8(10) yes
C30 C31 H21 117.5(6) no
C32 C31 H21 120.6(6) no
C31 C32 C33 121.1(9) yes
C31 C32 H22 120.4(6) no
C33 C32 H22 118.4(6) no
C32 C33 C34 118.5(9) yes
C32 C33 H23 120.9(6) no
C34 C33 H23 120.6(6) no
C33 C34 C35 121.9(10) yes
C33 C34 H24 120.0(6) no
C35 C34 H24 118.1(6) no
C30 C35 C34 119.4(9) yes
C30 C35 H25 118.1(6) no
C34 C35 H25 122.5(6) no
O2 C36 C37 113.2(8) yes
O2 C36 H26 108.5(4) no
C37 C36 H26 108.6(5) no
O2 C36 H27 108.4(5) no
C37 C36 H27 108.6(5) no
H26 C36 H27 109.466(5) no
C36 C37 C38 118.5(8) yes
C36 C37 C42 122.5(9) yes
C38 C37 C42 119.0(10) yes
C37 C38 C39 121.8(9) yes
C37 C38 H28 117.9(6) no
C39 C38 H28 120.3(6) no
C38 C39 C40 120.2(11) yes
C38 C39 H29 119.3(6) no
C40 C39 H29 120.5(8) no
C39 C40 C41 118.0(11) yes
C39 C40 H30 120.4(8) no
C41 C40 H30 121.6(7) no
C40 C41 C42 121.9(10) yes
C40 C41 H31 119.4(7) no
C42 C41 H31 118.6(6) no
C37 C42 C41 119.0(10) yes
C37 C42 H32 119.8(6) no
C41 C42 H32 121.1(6) no
O3 C43 C44 113.6(7) yes
O3 C43 H33 109.2(5) no
C44 C43 H33 109.4(6) no
O3 C43 H34 107.7(5) no
C44 C43 H34 107.5(5) no
H33 C43 H34 109.464(5) no
C43 C44 C45 121.6(9) yes
C43 C44 C49 120.2(9) yes
C45 C44 C49 118.2(9) yes
C44 C45 C46 120.1(10) yes
C44 C45 H35 119.9(6) no
C46 C45 H35 120.1(7) no
C45 C46 C47 120.0(10) yes
C45 C46 H36 119.9(7) no
C47 C46 H36 120.1(6) no
C46 C47 C48 120.2(10) yes
C46 C47 H37 119.4(6) no
C48 C47 H37 120.4(6) no
C47 C48 C49 119.4(10) yes
C47 C48 H38 119.1(6) no
C49 C48 H38 121.5(6) no
C44 C49 C48 122.1(10) yes
C44 C49 H39 119.8(6) no
C48 C49 H39 118.1(6) no
O4 C50 C51 111.2(7) yes
O4 C50 H40 108.7(4) no
C51 C50 H40 108.7(5) no
O4 C50 H41 109.6(4) no
C51 C50 H41 109.2(5) no
H40 C50 H41 109.463 no
C50 C51 C52 121.8(8) yes
C50 C51 C56 120.3(8) yes
C52 C51 C56 117.7(9) yes
C51 C52 C53 121.7(9) yes
C51 C52 H42 119.1(6) no
C53 C52 H42 119.2(6) no
C52 C53 C54 120.0(10) yes
C52 C53 H43 120.0(6) no
C54 C53 H43 120.0(6) no
C53 C54 C55 118.7(10) yes
C53 C54 H44 120.0(6) no
C55 C54 H44 121.2(6) no
C54 C55 C56 120.8(9) yes
C54 C55 H45 119.7(6) no
C56 C55 H45 119.4(6) no
C51 C56 C55 120.9(9) yes
C51 C56 H46 118.6(5) no
C55 C56 H46 120.5(6) no
C58 C57 C62 118.8(8) yes
C58 C57 C84 119.7(7) yes
C62 C57 C84 120.8(8) yes
O5 C58 C57 118.6(7) yes
O5 C58 C59 119.6(8) yes
C57 C58 C59 121.6(8) yes
C58 C59 C60 118.0(8) yes
C58 C59 C63 120.1(8) yes
C60 C59 C63 121.4(8) yes
C59 C60 C61 121.0(8) yes
C59 C60 H47 119.2(5) no
C61 C60 H47 119.7(5) no
Br3 C61 C60 120.2(7) yes
Br3 C61 C62 118.6(7) yes
C60 C61 C62 121.0(8) yes
C57 C62 C61 119.4(8) yes
C57 C62 H48 119.8(5) no
C61 C62 H48 120.8(5) no
C59 C63 C64 109.5(7) yes
C59 C63 H49 110.1(5) no
C64 C63 H49 110.7(5) no
C59 C63 H50 108.8(5) no
C64 C63 H50 108.3(4) no
H49 C63 H50 109.466 no
C63 C64 C65 123.0(7) yes
C63 C64 C69 119.9(8) yes
C65 C64 C69 116.8(8) yes
O6 C65 C64 119.0(7) yes
O6 C65 C66 118.8(7) yes
C64 C65 C66 122.1(7) yes
C65 C66 C67 118.5(8) yes
C65 C66 C70 121.7(7) yes
C67 C66 C70 119.6(7) yes
C66 C67 C68 119.7(8) yes
C66 C67 H51 119.9(5) no
C68 C67 H51 120.4(5) no
C67 C68 C69 120.3(8) yes
C67 C68 H52 119.0(5) no
C69 C68 H52 120.6(5) no
C64 C69 C68 122.4(8) yes
C64 C69 H53 118.2(5) no
C68 C69 H53 119.4(5) no
C66 C70 C71 111.0(7) yes
C66 C70 H54 109.5(4) no
C71 C70 H54 109.2(4) no
C66 C70 H55 108.6(4) no
C71 C70 H55 109.1(5) no
H54 C70 H55 109.444(4) no
C70 C71 C72 118.9(7) yes
C70 C71 C76 122.7(8) yes
C72 C71 C76 118.3(7) yes
O7 C72 C71 116.6(7) yes
O7 C72 C73 120.7(8) yes
C71 C72 C73 122.3(8) yes
C72 C73 C74 116.9(8) yes
C72 C73 C77 121.0(8) yes
C74 C73 C77 121.8(8) yes
C73 C74 C75 121.5(8) yes
C73 C74 H56 118.6(5) no
C75 C74 H56 119.8(5) no
Br4 C75 C74 120.1(7) yes
Br4 C75 C76 118.2(6) yes
C74 C75 C76 121.7(8) yes
C71 C76 C75 118.9(8) yes
C71 C76 H57 120.1(5) no
C75 C76 H57 121.0(5) no
C73 C77 C78 110.8(6) yes
C73 C77 H58 109.3(4) no
C78 C77 H58 109.6(4) no
C73 C77 H59 109.2(5) no
C78 C77 H59 108.3(4) no
H58 C77 H59 109.464(4) no
C77 C78 C79 123.4(7) yes
C77 C78 C83 119.2(7) yes
C79 C78 C83 117.3(8) yes
O8 C79 C78 118.2(7) yes
O8 C79 C80 119.3(7) yes
C78 C79 C80 122.5(7) yes
C79 C80 C81 118.0(8) yes
C79 C80 C84 123.2(7) yes
C81 C80 C84 118.7(7) yes
C80 C81 C82 120.4(8) yes
C80 C81 H60 120.1(5) no
C82 C81 H60 119.5(5) no
C81 C82 C83 119.9(8) yes
C81 C82 H61 119.7(5) no
C83 C82 H61 120.4(5) no
C78 C83 C82 121.6(8) yes
C78 C83 H62 119.1(5) no
C82 C83 H62 119.3(5) no
C57 C84 C80 109.3(7) yes
C57 C84 H63 108.9(5) no
C80 C84 H63 109.5(5) no
C57 C84 H64 109.1(4) no
C80 C84 H64 110.6(4) no
H63 C84 H64 109.458(4) no
O5 C85 C86 111.5(7) yes
O5 C85 H65 108.7(4) no
C86 C85 H65 109.0(5) no
O5 C85 H66 108.7(5) no
C86 C85 H66 109.5(5) no
H65 C85 H66 109.470(5) no
C85 C86 C87 120.6(9) yes
C85 C86 C91 121.5(8) yes
C87 C86 C91 117.9(8) yes
C86 C87 C88 121.5(9) yes
C86 C87 H67 118.8(6) no
C88 C87 H67 119.6(6) no
C87 C88 C89 119.8(9) yes
C87 C88 H68 120.0(6) no
C89 C88 H68 120.2(5) no
C88 C89 C90 120.6(9) yes
C88 C89 H69 119.8(5) no
C90 C89 H69 119.6(6) no
C89 C90 C91 119.5(9) yes
C89 C90 H70 119.9(6) no
C91 C90 H70 120.6(6) no
C86 C91 C90 120.7(9) yes
C86 C91 H71 119.2(5) no
C90 C91 H71 120.0(6) no
O6 C92 C93 114.6(7) yes
O6 C92 H72 108.0(4) no
C93 C92 H72 108.1(5) no
O6 C92 H73 108.3(5) no
C93 C92 H73 108.3(5) no
H72 C92 H73 109.462(4) no
C92 C93 C94 120.0(9) yes
C92 C93 C98 120.7(9) yes
C94 C93 C98 119.4(9) yes
C93 C94 C95 117.2(10) yes
C93 C94 H74 120.8(6) no
C95 C94 H74 122.0(7) no
C94 C95 C96 119.3(13) yes
C94 C95 H75 119.6(7) no
C96 C95 H75 121.1(9) no
C95 C96 C97 124.0(16) yes
C95 C96 H76 118.4(9) no
C97 C96 H76 117.5(9) no
C96 C97 C98 118.9(14) yes
C96 C97 H77 121.9(9) no
C98 C97 H77 119.2(8) no
C93 C98 C97 121.1(12) yes
C93 C98 H78 119.0(6) no
C97 C98 H78 119.8(8) no
O7 C99 C100 114.1(7) yes
O7 C99 H79 109.1(4) no
C100 C99 H79 108.6(5) no
O7 C99 H80 107.7(4) no
C100 C99 H80 107.8(5) no
H79 C99 H80 109.462(5) no
C99 C100 C101 120.1(9) yes
C99 C100 C105 121.8(8) yes
C101 C100 C105 118.1(9) yes
C100 C101 C102 120.1(11) yes
C100 C101 H81 119.6(6) no
C102 C101 H81 120.3(7) no
C101 C102 C103 120.7(10) yes
C101 C102 H82 119.4(7) no
C103 C102 H82 119.9(6) no
C102 C103 C104 119.3(10) yes
C102 C103 H83 119.3(6) no
C104 C103 H83 121.3(7) no
C103 C104 C105 121.0(11) yes
C103 C104 H84 119.3(7) no
C105 C104 H84 119.6(6) no
C100 C105 C104 120.8(10) yes
C100 C105 H85 118.2(6) no
C104 C105 H85 121.0(6) no
O8 C106 C107 111.1(7) yes
O8 C106 H86 108.5(5) no
C107 C106 H86 108.4(6) no
O8 C106 H87 109.6(5) no
C107 C106 H87 109.8(6) no
H86 C106 H87 109.458(5) no
C106 C107 C108 123.5(8) yes
C106 C107 C112 118.7(9) yes
C108 C107 C112 117.8(9) yes
C107 C108 C109 121.4(10) yes
C107 C108 H88 118.9(5) no
C109 C108 H88 119.6(7) no
C108 C109 C110 121.5(11) yes
C108 C109 H89 119.7(7) no
C110 C109 H89 118.8(7) no
C109 C110 C111 118.6(10) yes
C109 C110 H90 121.2(7) no
C111 C110 H90 120.2(6) no
C110 C111 C112 121.0(10) yes
C110 C111 H91 119.1(6) no
C112 C111 H91 119.9(7) no
C107 C112 C111 119.7(10) yes
C107 C112 H92 119.8(6) no
C111 C112 H92 120.5(7) no

loop_
_geom_bond_atom_site_label_1
_geom_bond_atom_site_label_2
_geom_bond_distance
_geom_bond_publ_flag
Br1 C5 1.882(9) yes
Br2 C19 1.897(9) yes
Br3 C61 1.903(8) yes
Br4 C75 1.898(8) yes
O1 C2 1.38(1) yes
O1 C29 1.46(1) yes
O2 C9 1.41(1) yes
O2 C36 1.45(1) yes
O3 C16 1.368(9) yes
O3 C43 1.47(1) yes
O4 C23 1.382(9) yes
O4 C50 1.44(1) yes
O5 C58 1.369(9) yes
O5 C85 1.48(1) yes
O6 C65 1.392(9) yes
O6 C92 1.42(1) yes
O7 C72 1.38(1) yes
O7 C99 1.44(1) yes
O8 C79 1.393(9) yes
O8 C106 1.400(11) yes
C1 C2 1.367(12) yes
C1 C6 1.395(12) yes
C1 C28 1.519(12) yes
C2 C3 1.413(12) yes
C3 C4 1.382(13) yes
C3 C7 1.518(13) yes
C4 C5 1.360(13) yes
C4 H1 0.950 no
C5 C6 1.401(12) yes
C6 H2 0.950 no
C7 C8 1.544(12) yes
C7 H3 0.950 no
C7 H4 0.950 no
C8 C9 1.383(13) yes
C8 C13 1.383(12) yes
C9 C10 1.387(12) yes
C10 C11 1.394(11) yes
C10 C14 1.501(12) yes
C11 C12 1.356(12) yes
C11 H5 0.95001(5) no
C12 C13 1.378(12) yes
C12 H6 0.950 no
C13 H7 0.950 no
C14 C15 1.506(12) yes
C14 H8 0.950 no
C14 H9 0.950 no
C15 C16 1.378(12) yes
C15 C20 1.398(12) yes
C16 C17 1.407(11) yes
C17 C18 1.379(12) yes
C17 C21 1.500(12) yes
C18 C19 1.399(13) yes
C18 H10 0.95002(5) no
C19 C20 1.367(12) yes
C20 H11 0.950 no
C21 C22 1.502(13) yes
C21 H12 0.950 no
C21 H13 0.950 no
C22 C23 1.391(12) yes
C22 C27 1.390(12) yes
C23 C24 1.376(12) yes
C24 C25 1.400(11) yes
C24 C28 1.530(12) yes
C25 C26 1.379(12) yes
C25 H14 0.950 no
C26 C27 1.361(13) yes
C26 H15 0.950 no
C27 H16 0.94995(6) no
C28 H17 0.950 no
C28 H18 0.95008(5) no
C29 C30 1.502(12) yes
C29 H19 0.950 no
C29 H20 0.950 no
C30 C31 1.374(13) yes
C30 C35 1.404(14) yes
C31 C32 1.395(14) yes
C31 H21 0.95003(6) no
C32 C33 1.341(14) yes
C32 H22 0.950 no
C33 C34 1.375(15) yes
C33 H23 0.950 no
C34 C35 1.396(15) yes
C34 H24 0.95002(6) no
C35 H25 0.950 no
C36 C37 1.494(14) yes
C36 H26 0.950 no
C36 H27 0.95002(5) no
C37 C38 1.368(13) yes
C37 C42 1.402(13) yes
C38 C39 1.365(14) yes
C38 H28 0.950 no
C39 C40 1.377(16) yes
C39 H29 0.95006(5) no
C40 C41 1.404(17) yes
C40 H30 0.95000(6) no
C41 C42 1.360(15) yes
C41 H31 0.950 no
C42 H32 0.95000(5) no
C43 C44 1.470(13) yes
C43 H33 0.950 no
C43 H34 0.94992(7) no
C44 C45 1.395(13) yes
C44 C49 1.370(13) yes
C45 C46 1.397(14) yes
C45 H35 0.95003(6) no
C46 C47 1.383(16) yes
C46 H36 0.950 no
C47 C48 1.364(15) yes
C47 H37 0.950 no
C48 C49 1.388(14) yes
C48 H38 0.94997(6) no
C49 H39 0.950 no
C50 C51 1.478(12) yes
C50 H40 0.950 no
C50 H41 0.95008(6) no
C51 C52 1.368(12) yes
C51 C56 1.390(13) yes
C52 C53 1.379(14) yes
C52 H42 0.950 no
C53 C54 1.370(15) yes
C53 H43 0.950 no
C54 C55 1.384(14) yes
C54 H44 0.94995(5) no
C55 C56 1.362(14) yes
C55 H45 0.950 no
C56 H46 0.950 no
C57 C58 1.379(12) yes
C57 C62 1.379(12) yes
C57 C84 1.550(11) yes
C58 C59 1.384(11) yes
C59 C60 1.384(13) yes
C59 C63 1.514(12) yes
C60 C61 1.339(13) yes
C60 H47 0.950 no
C61 C62 1.391(12) yes
C62 H48 0.950 no
C63 C64 1.507(11) yes
C63 H49 0.94990(5) no
C63 H50 0.950 no
C64 C65 1.386(12) yes
C64 C69 1.401(12) yes
C65 C66 1.399(11) yes
C66 C67 1.400(11) yes
C66 C70 1.512(12) yes
C67 C68 1.384(12) yes
C67 H51 0.94995(6) no
C68 C69 1.356(12) yes
C68 H52 0.950 no
C69 H53 0.950 no
C70 C71 1.517(11) yes
C70 H54 0.950 no
C70 H55 0.950 no
C71 C72 1.417(12) yes
C71 C76 1.385(11) yes
C72 C73 1.392(11) yes
C73 C74 1.401(11) yes
C73 C77 1.488(12) yes
C74 C75 1.345(12) yes
C74 H56 0.94992(5) no
C75 C76 1.413(12) yes
C76 H57 0.950 no
C77 C78 1.522(12) yes
C77 H58 0.950 no
C77 H59 0.950 no
C78 C79 1.378(11) yes
C78 C83 1.390(11) yes
C79 C80 1.379(12) yes
C80 C81 1.402(11) yes
C80 C84 1.508(11) yes
C81 C82 1.368(12) yes
C81 H60 0.950 no
C82 C83 1.369(13) yes
C82 H61 0.95006(5) no
C83 H62 0.94996(6) no
C84 H63 0.950 no
C84 H64 0.94997(5) no
C85 C86 1.500(12) yes
C85 H65 0.950 no
C85 H66 0.950 no
C86 C87 1.398(12) yes
C86 C91 1.365(13) yes
C87 C88 1.365(13) yes
C87 H67 0.95003(6) no
C88 C89 1.366(14) yes
C88 H68 0.950 no
C89 C90 1.363(13) yes
C89 H69 0.950 no
C90 C91 1.406(13) yes
C90 H70 0.95005(6) no
C91 H71 0.950 no
C92 C93 1.523(13) yes
C92 H72 0.950 no
C92 H73 0.950 no
C93 C94 1.371(14) yes
C93 C98 1.387(13) yes
C94 C95 1.425(17) yes
C94 H74 0.950 no
C95 C96 1.319(17) yes
C95 H75 0.950 no
C96 C97 1.315(19) yes
C96 H76 0.94993(6) no
C97 C98 1.344(17) yes
C97 H77 0.950 no
C98 H78 0.950 no
C99 C100 1.495(12) yes
C99 H79 0.950 no
C99 H80 0.94991(7) no
C100 C101 1.378(12) yes
C100 C105 1.380(13) yes
C101 C102 1.392(14) yes
C101 H81 0.94999(6) no
C102 C103 1.365(17) yes
C102 H82 0.950 no
C103 C104 1.346(15) yes
C103 H83 0.950 no
C104 C105 1.379(14) yes
C104 H84 0.95007(6) no
C105 H85 0.950 no
C106 C107 1.490(12) yes
C106 H86 0.950 no
C106 H87 0.95007(6) no
C107 C108 1.358(14) yes
C107 C112 1.407(13) yes
C108 C109 1.383(12) yes
C108 H88 0.950 no
C109 C110 1.336(15) yes
C109 H89 0.950 no
C110 C111 1.386(17) yes
C110 H90 0.94995(6) no
C111 C112 1.379(15) yes
C111 H91 0.950 no
C112 H92 0.950 no
